data_2223666
loop_
_publ_author_name
'Zhu, Xiong'
'Wang, Yue'
'Lu, Tao'

_publ_section_title
;
 2-[3-Cyano-4-(2-methylpropoxy)phenyl]-4-methylthiazole-5-carboxylic
 acid pyridine solvate
;
_journal_coeditor_code CI2885
_journal_issue 11
_journal_name_full 'Acta Crystallographica Section E'
_journal_page_first o2603
_journal_paper_doi 10.1107/S1600536809039002
_journal_volume 65
_journal_year 2009
_chemical_formula_iupac 'C16 H16 N2 O3 S, C5 H5 N'
_chemical_formula_moiety 'C16 H16 N2 O3 S, C5 H5 N'
_chemical_formula_sum 'C21 H21 N3 O3 S'
_chemical_formula_weight 395.47
_chemical_name_systematic
;
2-[3-Cyano-4-(2-methylpropoxy)phenyl]-4-methylthiazole-5-carboxylic acid
pyridine solvate
;
_space_group_IT_number 2
_symmetry_cell_setting triclinic
_symmetry_space_group_name_Hall '-P 1'
_symmetry_space_group_name_H-M 'P -1'
_atom_sites_solution_hydrogens geom
_atom_sites_solution_primary direct
_atom_sites_solution_secondary difmap
_audit_creation_method SHELXL-97
_cell_angle_alpha 82.51(3)
_cell_angle_beta 80.69(3)
_cell_angle_gamma 69.61(3)
_cell_formula_units_Z 2
_cell_length_a 8.6040(17)
_cell_length_b 10.339(2)
_cell_length_c 12.611(3)
_cell_measurement_reflns_used 25
_cell_measurement_temperature 296.1
_cell_measurement_theta_max 13
_cell_measurement_theta_min 10
_cell_volume 1034.4(4)
_computing_cell_refinement 'CAD-4 EXPRESS (Enraf--Nonius, 1994)'
_computing_data_collection 'CAD-4 EXPRESS (Enraf--Nonius, 1994)'
_computing_data_reduction 'XCAD4 (Harms & Wocadlo,1995)'
_computing_molecular_graphics 'SHELXTL (Sheldrick, 2008)'
_computing_publication_material 'SHELXL97 (Sheldrick, 2008)'
_computing_structure_refinement 'SHELXL97 (Sheldrick, 2008)'
_computing_structure_solution 'SHELXS97 (Sheldrick, 2008)'
_diffrn_ambient_temperature 296.1
_diffrn_measured_fraction_theta_full 0.999
_diffrn_measured_fraction_theta_max 0.999
_diffrn_measurement_device_type 'Enraf--Nonius CAD-4'
_diffrn_measurement_method \w/2\q
_diffrn_radiation_monochromator graphite
_diffrn_radiation_source 'fine-focus sealed tube'
_diffrn_radiation_type MoK\a
_diffrn_radiation_wavelength 0.71073
_diffrn_reflns_av_R_equivalents 0.0316
_diffrn_reflns_av_sigmaI/netI 0.0296
_diffrn_reflns_limit_h_max 10
_diffrn_reflns_limit_h_min 0
_diffrn_reflns_limit_k_max 12
_diffrn_reflns_limit_k_min -11
_diffrn_reflns_limit_l_max 15
_diffrn_reflns_limit_l_min -14
_diffrn_reflns_number 4017
_diffrn_reflns_theta_full 25.28
_diffrn_reflns_theta_max 25.28
_diffrn_reflns_theta_min 1.64
_diffrn_standards_decay_% 1
_diffrn_standards_interval_count 200
_diffrn_standards_interval_time 120
_diffrn_standards_number 3
_exptl_absorpt_coefficient_mu 0.182
_exptl_absorpt_correction_T_max 0.9644
_exptl_absorpt_correction_T_min 0.9473
_exptl_absorpt_correction_type psi-scan
_exptl_absorpt_process_details '(North <i>et al.</i>,  1968)'
_exptl_crystal_colour brown
_exptl_crystal_density_diffrn 1.270
_exptl_crystal_density_method 'not measured'
_exptl_crystal_description Block
_exptl_crystal_F_000 416
_exptl_crystal_size_max 0.30
_exptl_crystal_size_mid 0.20
_exptl_crystal_size_min 0.20
_refine_diff_density_max 0.331
_refine_diff_density_min -0.187
_refine_ls_extinction_coef 0.030(5)
_refine_ls_extinction_expression Fc^*^=kFc[1+0.001xFc^2^\l^3^/sin(2\q)]^-1/4^
_refine_ls_extinction_method 'SHELXL97 (Sheldrick, 2008)'
_refine_ls_goodness_of_fit_ref 0.994
_refine_ls_hydrogen_treatment constr
_refine_ls_matrix_type full
_refine_ls_number_parameters 255
_refine_ls_number_reflns 3747
_refine_ls_number_restraints 0
_refine_ls_restrained_S_all 0.994
_refine_ls_R_factor_all 0.0682
_refine_ls_R_factor_gt 0.0493
_refine_ls_shift/su_max 0.001
_refine_ls_shift/su_mean 0.000
_refine_ls_structure_factor_coef Fsqd
_refine_ls_weighting_details 'calc w=1/[\s^2^(Fo^2^)+(0.1P)^2^+0.12P] where P=(Fo^2^+2Fc^2^)/3'
_refine_ls_weighting_scheme calc
_refine_ls_wR_factor_gt 0.1401
_refine_ls_wR_factor_ref 0.1560
_reflns_number_gt 2815
_reflns_number_total 3747
_reflns_threshold_expression I>2\s(I)
_cod_data_source_file ci2885.cif
_cod_data_source_block I
_cod_depositor_comments
;
The following automatic conversions were performed:
'_symmetry_cell_setting' value 'Triclinic' changed to 'triclinic'
according to '/home/saulius/struct/CIF-dictionaries/cif_core.dic'
dictionary named 'cif_core.dic' version 2.4.1 from 2010-06-29.

Automatic conversion script
Id: cif_fix_enum 1527 2010-12-29 10:47:43Z saulius 

The following automatic conversions were performed:

'_symmetry_cell_setting' value 'Triclinic' changed to 'triclinic'
according to /home/saulius/struct/CIF-dictionaries/cif_core.dic
dictionary named 'cif_core.dic' version 2.4.1 from 2010-06-29.

Automatic conversion script
Id: cif_fix_values 1715 2011-07-08 13:25:40Z adriana 
;
_cod_database_code 2223666
_cod_database_fobs_code 2223666

loop_
_symmetry_equiv_pos_as_xyz
'x, y, z'
'-x, -y, -z'

loop_
_atom_site_type_symbol
_atom_site_label
_atom_site_fract_x
_atom_site_fract_y
_atom_site_fract_z
_atom_site_U_iso_or_equiv
_atom_site_adp_type
_atom_site_calc_flag
_atom_site_refinement_flags
_atom_site_occupancy
_atom_site_disorder_assembly
_atom_site_disorder_group
S S 0.83182(8) 0.26459(7) 0.30078(4) 0.0564(2) Uani d . 1 . .
O O1 0.5471(2) 0.2112(2) 0.10983(14) 0.0754(6) Uani d . 1 . .
O O2 0.7344(2) 0.3198(2) 0.08925(14) 0.0754(6) Uani d . 1 . .
H H2A 0.7091 0.3381 0.0277 0.113 Uiso calc R 1 . .
O O3 1.1361(2) 0.20514(18) 0.76698(12) 0.0586(5) Uani d . 1 . .
N N1 0.6870(3) 0.1219(2) 0.43509(15) 0.0586(5) Uani d . 1 . .
N N2 1.2786(4) 0.4042(4) 0.5613(2) 0.1041(10) Uani d . 1 . .
C C1 0.6483(3) 0.2464(3) 0.14487(19) 0.0570(6) Uani d . 1 . .
C C2 0.6882(3) 0.2095(3) 0.25744(18) 0.0523(6) Uani d . 1 . .
C C3 0.7976(3) 0.1847(2) 0.42631(17) 0.0510(6) Uani d . 1 . .
C C4 0.6240(3) 0.1354(3) 0.33987(18) 0.0562(6) Uani d . 1 . .
C C5 0.4943(4) 0.0713(3) 0.3353(2) 0.0790(9) Uani d . 1 . .
H H5A 0.4167 0.1282 0.2874 0.118 Uiso calc R 1 . .
H H5B 0.4357 0.0636 0.4062 0.118 Uiso calc R 1 . .
H H5C 0.5472 -0.0191 0.3096 0.118 Uiso calc R 1 . .
C C6 0.8868(3) 0.1864(2) 0.51606(17) 0.0509(6) Uani d . 1 . .
C C7 0.9984(3) 0.2585(3) 0.50346(18) 0.0554(6) Uani d . 1 . .
H H7A 1.0183 0.3054 0.4374 0.067 Uiso calc R 1 . .
C C8 1.0807(3) 0.2614(2) 0.58894(17) 0.0529(6) Uani d . 1 . .
C C9 1.0521(3) 0.1928(2) 0.68921(17) 0.0494(5) Uani d . 1 . .
C C10 0.9425(3) 0.1192(2) 0.70122(17) 0.0539(6) Uani d . 1 . .
H H10A 0.9230 0.0714 0.7669 0.065 Uiso calc R 1 . .
C C11 0.8622(3) 0.1166(3) 0.61544(18) 0.0555(6) Uani d . 1 . .
H H11A 0.7892 0.0664 0.6247 0.067 Uiso calc R 1 . .
C C12 1.1917(4) 0.3398(3) 0.57499(19) 0.0705(8) Uani d . 1 . .
C C13 1.1139(3) 0.1363(3) 0.87244(17) 0.0532(6) Uani d . 1 . .
H H13A 1.1489 0.0371 0.8677 0.064 Uiso calc R 1 . .
H H13B 0.9971 0.1684 0.9025 0.064 Uiso calc R 1 . .
C C14 1.2185(3) 0.1690(3) 0.94322(18) 0.0555(6) Uani d . 1 . .
H H14A 1.3341 0.1432 0.9081 0.067 Uiso calc R 1 . .
C C15 1.1568(4) 0.3222(3) 0.9600(2) 0.0716(7) Uani d . 1 . .
H H15A 1.1603 0.3744 0.8914 0.107 Uiso calc R 1 . .
H H15B 1.2270 0.3404 1.0039 0.107 Uiso calc R 1 . .
H H15C 1.0440 0.3487 0.9952 0.107 Uiso calc R 1 . .
C C16 1.2148(4) 0.0832(4) 1.0511(2) 0.0829(9) Uani d . 1 . .
H H16A 1.2555 -0.0134 1.0389 0.124 Uiso calc R 1 . .
H H16B 1.1021 0.1077 1.0865 0.124 Uiso calc R 1 . .
H H16C 1.2844 0.1012 1.0956 0.124 Uiso calc R 1 . .
N N3 0.6706(3) 0.3879(3) 0.89010(17) 0.0662(6) Uani d . 1 . .
C C17 0.5872(4) 0.4524(3) 0.6832(2) 0.0784(9) Uani d . 1 . .
H H17A 0.5589 0.4742 0.6134 0.094 Uiso calc R 1 . .
C C18 0.6965(4) 0.5024(3) 0.7160(2) 0.0755(8) Uani d . 1 . .
H H18A 0.7444 0.5589 0.6687 0.091 Uiso calc R 1 . .
C C19 0.7359(4) 0.4686(3) 0.8200(2) 0.0702(7) Uani d . 1 . .
H H19A 0.8106 0.5035 0.8418 0.084 Uiso calc R 1 . .
C C20 0.5646(3) 0.3398(3) 0.8567(2) 0.0743(8) Uani d . 1 . .
H H20A 0.5182 0.2830 0.9048 0.089 Uiso calc R 1 . .
C C21 0.5200(4) 0.3700(4) 0.7544(2) 0.0816(9) Uani d . 1 . .
H H21A 0.4447 0.3345 0.7341 0.098 Uiso calc R 1 . .

loop_
_atom_site_aniso_label
_atom_site_aniso_U_11
_atom_site_aniso_U_22
_atom_site_aniso_U_33
_atom_site_aniso_U_12
_atom_site_aniso_U_13
_atom_site_aniso_U_23
S 0.0649(4) 0.0694(4) 0.0399(3) -0.0261(3) -0.0190(3) 0.0038(3)
O1 0.0859(13) 0.1005(15) 0.0542(11) -0.0423(11) -0.0318(9) 0.0028(10)
O2 0.0786(12) 0.1131(16) 0.0442(9) -0.0428(12) -0.0256(9) 0.0128(10)
O3 0.0751(11) 0.0709(11) 0.0383(8) -0.0323(9) -0.0229(7) 0.0072(7)
N1 0.0607(12) 0.0784(14) 0.0422(10) -0.0284(11) -0.0138(9) -0.0006(9)
N2 0.148(3) 0.140(3) 0.0683(16) -0.102(2) -0.0507(17) 0.0359(16)
C1 0.0562(14) 0.0680(16) 0.0436(12) -0.0115(12) -0.0179(11) -0.0042(11)
C2 0.0498(13) 0.0645(15) 0.0428(12) -0.0140(11) -0.0157(10) -0.0078(10)
C3 0.0547(13) 0.0588(14) 0.0387(12) -0.0158(11) -0.0124(10) -0.0011(10)
C4 0.0553(14) 0.0725(16) 0.0445(12) -0.0224(12) -0.0131(10) -0.0058(11)
C5 0.0804(19) 0.113(2) 0.0605(16) -0.0508(18) -0.0194(14) -0.0009(16)
C6 0.0562(13) 0.0583(14) 0.0383(11) -0.0164(11) -0.0130(10) -0.0027(10)
C7 0.0665(15) 0.0631(15) 0.0382(11) -0.0226(12) -0.0155(10) 0.0049(10)
C8 0.0653(15) 0.0591(14) 0.0391(12) -0.0249(12) -0.0163(10) 0.0034(10)
C9 0.0599(13) 0.0503(13) 0.0378(11) -0.0152(11) -0.0148(10) -0.0015(9)
C10 0.0697(15) 0.0583(14) 0.0362(11) -0.0240(12) -0.0147(10) 0.0053(10)
C11 0.0658(15) 0.0625(15) 0.0448(12) -0.0273(12) -0.0150(10) -0.0011(10)
C12 0.095(2) 0.089(2) 0.0439(13) -0.0501(17) -0.0309(13) 0.0172(13)
C13 0.0673(15) 0.0578(14) 0.0367(11) -0.0214(12) -0.0164(10) 0.0025(10)
C14 0.0565(14) 0.0710(16) 0.0400(12) -0.0198(12) -0.0142(10) -0.0021(11)
C15 0.0767(18) 0.084(2) 0.0662(16) -0.0361(15) -0.0154(14) -0.0125(14)
C16 0.104(2) 0.103(2) 0.0470(14) -0.0364(19) -0.0328(15) 0.0091(14)
N3 0.0607(13) 0.0864(16) 0.0445(11) -0.0141(12) -0.0165(10) 0.0022(10)
C17 0.0798(19) 0.094(2) 0.0447(14) -0.0046(17) -0.0231(13) 0.0020(14)
C18 0.085(2) 0.0775(19) 0.0538(15) -0.0176(16) -0.0115(14) 0.0084(13)
C19 0.0737(17) 0.0765(18) 0.0588(16) -0.0207(15) -0.0166(13) -0.0022(13)
C20 0.0643(17) 0.104(2) 0.0547(15) -0.0288(16) -0.0183(13) 0.0081(14)
C21 0.0717(18) 0.118(3) 0.0588(16) -0.0306(17) -0.0282(14) 0.0032(16)

loop_
_atom_type_symbol
_atom_type_description
_atom_type_scat_dispersion_real
_atom_type_scat_dispersion_imag
_atom_type_scat_source
C C 0.0033 0.0016 'International Tables Vol C Tables 4.2.6.8 and 6.1.1.4'
H H 0.0000 0.0000 'International Tables Vol C Tables 4.2.6.8 and 6.1.1.4'
N N 0.0061 0.0033 'International Tables Vol C Tables 4.2.6.8 and 6.1.1.4'
O O 0.0106 0.0060 'International Tables Vol C Tables 4.2.6.8 and 6.1.1.4'
S S 0.1246 0.1234 'International Tables Vol C Tables 4.2.6.8 and 6.1.1.4'

loop_
_geom_angle_atom_site_label_1
_geom_angle_atom_site_label_2
_geom_angle_atom_site_label_3
_geom_angle_site_symmetry_1
_geom_angle_site_symmetry_3
_geom_angle
_geom_angle_publ_flag
C2 S C3 . . 89.34(11) no
C1 O2 H2A . . 109.5 no
C9 O3 C13 . . 118.94(18) no
C3 N1 C4 . . 111.2(2) no
O1 C1 O2 . . 124.6(2) no
O1 C1 C2 . . 123.2(3) no
O2 C1 C2 . . 112.2(2) no
C4 C2 C1 . . 129.7(2) no
C4 C2 S . . 110.16(17) no
C1 C2 S . . 120.2(2) no
N1 C3 C6 . . 123.1(2) no
N1 C3 S . . 114.60(16) no
C6 C3 S . . 122.33(18) no
N1 C4 C2 . . 114.7(2) no
N1 C4 C5 . . 118.6(2) no
C2 C4 C5 . . 126.7(2) no
C4 C5 H5A . . 109.5 no
C4 C5 H5B . . 109.5 no
H5A C5 H5B . . 109.5 no
C4 C5 H5C . . 109.5 no
H5A C5 H5C . . 109.5 no
H5B C5 H5C . . 109.5 no
C11 C6 C7 . . 117.9(2) no
C11 C6 C3 . . 121.4(2) no
C7 C6 C3 . . 120.7(2) no
C6 C7 C8 . . 120.5(2) no
C6 C7 H7A . . 119.8 no
C8 C7 H7A . . 119.8 no
C7 C8 C9 . . 120.9(2) no
C7 C8 C12 . . 119.5(2) no
C9 C8 C12 . . 119.6(2) no
O3 C9 C10 . . 125.7(2) no
O3 C9 C8 . . 115.8(2) no
C10 C9 C8 . . 118.6(2) no
C11 C10 C9 . . 119.9(2) no
C11 C10 H10A . . 120.0 no
C9 C10 H10A . . 120.0 no
C10 C11 C6 . . 122.2(2) no
C10 C11 H11A . . 118.9 no
C6 C11 H11A . . 118.9 no
N2 C12 C8 . . 178.1(3) no
O3 C13 C14 . . 107.94(19) no
O3 C13 H13A . . 110.1 no
C14 C13 H13A . . 110.1 no
O3 C13 H13B . . 110.1 no
C14 C13 H13B . . 110.1 no
H13A C13 H13B . . 108.4 no
C13 C14 C15 . . 111.3(2) no
C13 C14 C16 . . 109.1(2) no
C15 C14 C16 . . 110.7(2) no
C13 C14 H14A . . 108.6 no
C15 C14 H14A . . 108.6 no
C16 C14 H14A . . 108.6 no
C14 C15 H15A . . 109.5 no
C14 C15 H15B . . 109.5 no
H15A C15 H15B . . 109.5 no
C14 C15 H15C . . 109.5 no
H15A C15 H15C . . 109.5 no
H15B C15 H15C . . 109.5 no
C14 C16 H16A . . 109.5 no
C14 C16 H16B . . 109.5 no
H16A C16 H16B . . 109.5 no
C14 C16 H16C . . 109.5 no
H16A C16 H16C . . 109.5 no
H16B C16 H16C . . 109.5 ?
C20 N3 C19 . . 117.5(2) no
C18 C17 C21 . . 118.6(3) no
C18 C17 H17A . . 120.7 no
C21 C17 H17A . . 120.7 no
C17 C18 C19 . . 119.4(3) no
C17 C18 H18A . . 120.3 no
C19 C18 H18A . . 120.3 no
N3 C19 C18 . . 122.2(3) no
N3 C19 H19A . . 118.9 no
C18 C19 H19A . . 118.9 no
N3 C20 C21 . . 123.0(3) no
N3 C20 H20A . . 118.5 no
C21 C20 H20A . . 118.5 no
C17 C21 C20 . . 119.2(3) no
C17 C21 H21A . . 120.4 no
C20 C21 H21A . . 120.4 no

loop_
_geom_bond_atom_site_label_1
_geom_bond_atom_site_label_2
_geom_bond_site_symmetry_2
_geom_bond_distance
_geom_bond_publ_flag
S C2 . 1.714(2) no
S C3 . 1.718(2) no
O1 C1 . 1.214(3) no
O2 C1 . 1.304(3) no
O2 H2A . 0.82 no
O3 C9 . 1.352(3) no
O3 C13 . 1.442(3) no
N1 C3 . 1.310(3) no
N1 C4 . 1.367(3) no
N2 C12 . 1.143(4) no
C1 C2 . 1.485(3) no
C2 C4 . 1.369(4) no
C3 C6 . 1.472(3) no
C4 C5 . 1.494(3) no
C5 H5A . 0.96 no
C5 H5B . 0.96 no
C5 H5C . 0.96 no
C6 C11 . 1.386(3) no
C6 C7 . 1.386(3) no
C7 C8 . 1.391(3) no
C7 H7A . 0.93 no
C8 C9 . 1.396(3) no
C8 C12 . 1.432(4) no
C9 C10 . 1.384(3) no
C10 C11 . 1.382(3) no
C10 H10A . 0.93 no
C11 H11A . 0.93 no
C13 C14 . 1.508(3) no
C13 H13A . 0.97 no
C13 H13B . 0.97 no
C14 C15 . 1.516(4) no
C14 C16 . 1.526(4) no
C14 H14A . 0.98 no
C15 H15A . 0.96 no
C15 H15B . 0.96 no
C15 H15C . 0.96 no
C16 H16A . 0.96 no
C16 H16B . 0.96 no
C16 H16C . 0.96 no
N3 C20 . 1.323(4) no
N3 C19 . 1.330(4) no
C17 C18 . 1.357(4) no
C17 C21 . 1.357(5) no
C17 H17A . 0.93 no
C18 C19 . 1.377(4) no
C18 H18A . 0.93 no
C19 H19A . 0.93 no
C20 C21 . 1.371(4) no
C20 H20A . 0.93 no
C21 H21A . 0.93 no

loop_
_geom_hbond_atom_site_label_D
_geom_hbond_atom_site_label_H
_geom_hbond_atom_site_label_A
_geom_hbond_site_symmetry_D
_geom_hbond_site_symmetry_H
_geom_hbond_site_symmetry_A
_geom_hbond_distance_DH
_geom_hbond_distance_HA
_geom_hbond_distance_DA
_geom_hbond_angle_DHA
_geom_hbond_publ_flag
O2 H2A N3 . . 1_554 0.82 1.79 2.611(3) 174 yes
C5 H5A O1 . . 1_555 0.96 2.52 3.055(3) 115 no

loop_
_geom_torsion_atom_site_label_1
_geom_torsion_atom_site_label_2
_geom_torsion_atom_site_label_3
_geom_torsion_atom_site_label_4
_geom_torsion_site_symmetry_1
_geom_torsion_site_symmetry_2
_geom_torsion_site_symmetry_3
_geom_torsion_site_symmetry_4
_geom_torsion
_geom_torsion_publ_flag
O1 C1 C2 C4 . . . . -0.7(4) no
O2 C1 C2 C4 . . . . 179.4(2) no
O1 C1 C2 S . . . . -179.5(2) no
O2 C1 C2 S . . . . 0.6(3) no
C3 S C2 C4 . . . . 0.17(19) no
C3 S C2 C1 . . . . 179.2(2) no
C4 N1 C3 C6 . . . . -179.6(2) no
C4 N1 C3 S . . . . 0.1(3) no
C2 S C3 N1 . . . . -0.1(2) no
C2 S C3 C6 . . . . 179.5(2) no
C3 N1 C4 C2 . . . . 0.1(3) no
C3 N1 C4 C5 . . . . -179.3(2) no
C1 C2 C4 N1 . . . . -179.0(2) no
S C2 C4 N1 . . . . -0.2(3) no
C1 C2 C4 C5 . . . . 0.3(4) no
S C2 C4 C5 . . . . 179.2(2) no
N1 C3 C6 C11 . . . . 2.2(4) no
S C3 C6 C11 . . . . -177.39(18) no
N1 C3 C6 C7 . . . . -177.7(2) no
S C3 C6 C7 . . . . 2.7(3) no
C11 C6 C7 C8 . . . . -0.8(4) no
C3 C6 C7 C8 . . . . 179.1(2) no
C6 C7 C8 C9 . . . . -0.4(4) no
C6 C7 C8 C12 . . . . -178.2(2) no
C13 O3 C9 C10 . . . . 0.5(3) no
C13 O3 C9 C8 . . . . -179.5(2) no
C7 C8 C9 O3 . . . . -178.6(2) no
C12 C8 C9 O3 . . . . -0.8(4) no
C7 C8 C9 C10 . . . . 1.4(4) no
C12 C8 C9 C10 . . . . 179.1(2) no
O3 C9 C10 C11 . . . . 178.9(2) no
C8 C9 C10 C11 . . . . -1.0(3) no
C9 C10 C11 C6 . . . . -0.2(4) no
C7 C6 C11 C10 . . . . 1.1(4) no
C3 C6 C11 C10 . . . . -178.8(2) no
C9 O3 C13 C14 . . . . -179.00(19) no
O3 C13 C14 C15 . . . . 64.7(3) no
O3 C13 C14 C16 . . . . -173.0(2) no
C21 C17 C18 C19 . . . . -0.1(5) no
C20 N3 C19 C18 . . . . 0.0(4) no
C17 C18 C19 N3 . . . . 0.2(4) no
C19 N3 C20 C21 . . . . -0.2(4) no
C18 C17 C21 C20 . . . . -0.1(5) no
N3 C20 C21 C17 . . . . 0.2(5) no

loop_
_cod_related_entry_id
_cod_related_entry_database
_cod_related_entry_code
1 ChemSpider 30655907
